data_2210136
loop_
_publ_author_name
'Luca Russo'
'Raj Pal Sharma'
'Subhranshu Sharma'
'Rajni Sharma'
'Kari Rissanen'

_publ_section_title
;<i>catena</i>-Poly[benzyltriethylammonium
 [tri-\m-thiocyanato-\k^4^<i>N</i>:<i>S</i>;\k^2^<i>S</i>:<i>N</i>-cadmate(II)]]
;
_journal_coeditor_code BX2010
_journal_issue 9
_journal_name_full 'Acta Crystallographica Section E'
_journal_page_first m2011
_journal_page_last m2013
_journal_paper_doi 10.1107/S1600536806028960
_journal_volume 62
_journal_year 2006
_chemical_formula_iupac '(C13 H22 N1) [Cd (N1 C1 S1)3]'
_chemical_formula_moiety 'C13 H22 N1 +, Cd S3 C3 N3 -'
_chemical_formula_sum 'C16 H22 Cd N4 S3'
_chemical_formula_weight 478.96
_chemical_name_systematic
;
<i>catena</i>-Poly[benzyltriethylammonium
[cadmium(II)-tri-\m-thiocyanato-\k^4^N:S;\k^2^S:N]]
;
_space_group_IT_number 14
_symmetry_cell_setting monoclinic
_symmetry_space_group_name_Hall '-P 2yn'
_symmetry_space_group_name_H-M 'P 1 21/n 1'
_atom_sites_solution_hydrogens geom
_atom_sites_solution_primary direct
_atom_sites_solution_secondary difmap
_audit_creation_method SHELXL-97
_cell_angle_alpha 90.00
_cell_angle_beta 104.61(3)
_cell_angle_gamma 90.00
_cell_formula_units_Z 4
_cell_length_a 12.164(2)
_cell_length_b 10.927(2)
_cell_length_c 15.952(3)
_cell_measurement_reflns_used 4011
_cell_measurement_temperature 173(2)
_cell_measurement_theta_max 27.5
_cell_measurement_theta_min 2.5
_cell_volume 2051.7(7)
_computing_cell_refinement 'EvalCCD (Duisenberg <i>et al.</i>,  2003)'
_computing_data_collection 'COLLECT (Hooft, 1998)'
_computing_data_reduction EvalCCD
_computing_molecular_graphics 'ORTEPIII (Burnett & Johnson, 1996)'
_computing_publication_material
;
SHELXTL (Sheldrick, 2001), MERCURY (Version 1.4.1;
Bruno et al., 2002)
and CIFTAB (Sheldrick, 1993)
;
_computing_structure_refinement 'SHELXL97 (Sheldrick, 1997)'
_computing_structure_solution 'SHELXS97 (Sheldrick, 1997)'
_diffrn_ambient_temperature 173(2)
_diffrn_measured_fraction_theta_full 0.986
_diffrn_measured_fraction_theta_max 0.966
_diffrn_measurement_device_type 'Nonius KappaCCD'
_diffrn_measurement_method '\f and \w'
_diffrn_radiation_monochromator graphite
_diffrn_radiation_source 'fine-focus sealed tube'
_diffrn_radiation_type MoK\a
_diffrn_radiation_wavelength 0.71073
_diffrn_reflns_av_R_equivalents 0.0305
_diffrn_reflns_av_sigmaI/netI 0.0309
_diffrn_reflns_limit_h_max 15
_diffrn_reflns_limit_h_min -15
_diffrn_reflns_limit_k_max 14
_diffrn_reflns_limit_k_min -14
_diffrn_reflns_limit_l_max 20
_diffrn_reflns_limit_l_min -20
_diffrn_reflns_number 18486
_diffrn_reflns_theta_full 25.00
_diffrn_reflns_theta_max 27.38
_diffrn_reflns_theta_min 5.12
_diffrn_standards_number 0
_exptl_absorpt_coefficient_mu 1.375
_exptl_absorpt_correction_T_max 0.7706
_exptl_absorpt_correction_T_min 0.4926
_exptl_absorpt_correction_type multi-scan
_exptl_absorpt_process_details '(SADABS; Sheldrick 2003)'
_exptl_crystal_colour colourless
_exptl_crystal_density_diffrn 1.551
_exptl_crystal_density_method 'not measured'
_exptl_crystal_description block
_exptl_crystal_F_000 968
_exptl_crystal_size_max 0.60
_exptl_crystal_size_mid 0.40
_exptl_crystal_size_min 0.20
_refine_diff_density_max 0.511
_refine_diff_density_min -0.393
_refine_ls_extinction_method none
_refine_ls_goodness_of_fit_ref 1.250
_refine_ls_hydrogen_treatment constr
_refine_ls_matrix_type full
_refine_ls_number_parameters 217
_refine_ls_number_reflns 4579
_refine_ls_number_restraints 0
_refine_ls_restrained_S_all 1.250
_refine_ls_R_factor_all 0.0414
_refine_ls_R_factor_gt 0.0287
_refine_ls_shift/su_max 0.001
_refine_ls_shift/su_mean 0.000
_refine_ls_structure_factor_coef Fsqd
_refine_ls_weighting_details 'calc w=1/[\s^2^(Fo^2^)+1.5462P] where P=(Fo^2^+2Fc^2^)/3'
_refine_ls_weighting_scheme calc
_refine_ls_wR_factor_gt 0.0469
_refine_ls_wR_factor_ref 0.0519
_reflns_number_gt 3895
_reflns_number_total 4579
_reflns_threshold_expression I>2\s(I)
_cod_data_source_file bx2010.cif
_cod_data_source_block I
_cod_original_cell_volume 2051.8(7)
_cod_original_sg_symbol_H-M 'P 21/n'
_cod_original_formula_sum 'C16 H22 Cd1 N4 S3'
_cod_database_code 2210136
_cod_database_fobs_code 2210136

loop_
_symmetry_equiv_pos_as_xyz
'x, y, z'
'-x+1/2, y+1/2, -z+1/2'
'-x, -y, -z'
'x-1/2, -y-1/2, z-1/2'

loop_
_atom_site_type_symbol
_atom_site_label
_atom_site_fract_x
_atom_site_fract_y
_atom_site_fract_z
_atom_site_U_iso_or_equiv
_atom_site_adp_type
_atom_site_calc_flag
_atom_site_refinement_flags
_atom_site_occupancy
Cd Cd1 0.719434(14) 0.110145(15) 0.760010(12) 0.02115(6) Uani d . 1
S S1 0.56210(5) -0.03304(5) 0.81169(4) 0.02454(14) Uani d . 1
C C1 0.61965(19) -0.1662(2) 0.79485(15) 0.0195(5) Uani d . 1
N N1 0.84164(18) 0.23996(19) 0.71578(15) 0.0283(5) Uani d . 1
S S2 0.53107(5) 0.24202(6) 0.67128(5) 0.03118(16) Uani d . 1
C C2 0.5913(2) 0.3796(2) 0.67330(16) 0.0242(5) Uani d . 1
N N2 0.86776(18) -0.0239(2) 0.82674(15) 0.0322(5) Uani d . 1
S S3 0.73244(6) 0.23997(6) 0.90825(4) 0.03296(16) Uani d . 1
C C3 0.76309(19) 0.3789(2) 0.87831(15) 0.0216(5) Uani d . 1
N N3 0.71381(18) -0.02321(19) 0.64172(14) 0.0286(5) Uani d . 1
C C4 0.2888(2) 0.4406(2) 0.84738(15) 0.0240(5) Uani d . 1
C C5 0.2360(2) 0.5484(2) 0.86420(17) 0.0285(6) Uani d . 1
H H5A 0.1592 0.5460 0.8677 0.034 Uiso calc R 1
C C6 0.2947(2) 0.6596(3) 0.87587(17) 0.0333(6) Uani d . 1
H H6A 0.2583 0.7321 0.8877 0.040 Uiso calc R 1
C C7 0.4069(2) 0.6634(3) 0.87000(18) 0.0364(7) Uani d . 1
H H7A 0.4471 0.7388 0.8783 0.044 Uiso calc R 1
C C8 0.4601(2) 0.5580(3) 0.8521(2) 0.0401(7) Uani d . 1
H H8A 0.5365 0.5614 0.8477 0.048 Uiso calc R 1
C C9 0.4019(2) 0.4472(3) 0.84055(18) 0.0334(6) Uani d . 1
H H9A 0.4387 0.3754 0.8279 0.040 Uiso calc R 1
C C10 0.2242(2) 0.3200(2) 0.83268(15) 0.0261(5) Uani d . 1
H H10A 0.2557 0.2694 0.7928 0.031 Uiso calc R 1
H H10B 0.1439 0.3375 0.8034 0.031 Uiso calc R 1
N N10 0.22745(16) 0.24387(18) 0.91522(12) 0.0215(4) Uani d . 1
C C11 0.1644(2) 0.1246(2) 0.88378(18) 0.0350(6) Uani d . 1
H H11A 0.0859 0.1446 0.8511 0.042 Uiso calc R 1
H H11B 0.2024 0.0836 0.8434 0.042 Uiso calc R 1
C C12 0.1591(3) 0.0354(3) 0.9565(2) 0.0520(9) Uani d . 1
H H12A 0.1177 -0.0384 0.9317 0.078 Uiso calc R 1
H H12B 0.1197 0.0743 0.9961 0.078 Uiso calc R 1
H H12C 0.2363 0.0132 0.9884 0.078 Uiso calc R 1
C C13 0.3500(2) 0.2202(2) 0.96562(16) 0.0266(6) Uani d . 1
H H13A 0.3492 0.1832 1.0221 0.032 Uiso calc R 1
H H13B 0.3897 0.2998 0.9775 0.032 Uiso calc R 1
C C14 0.4185(3) 0.1368(3) 0.9206(2) 0.0437(8) Uani d . 1
H H14A 0.4955 0.1270 0.9576 0.066 Uiso calc R 1
H H14B 0.4221 0.1734 0.8653 0.066 Uiso calc R 1
H H14C 0.3815 0.0566 0.9100 0.066 Uiso calc R 1
C C15 0.1721(2) 0.3137(3) 0.97717(16) 0.0288(6) Uani d . 1
H H15A 0.1827 0.2656 1.0312 0.035 Uiso calc R 1
H H15B 0.2127 0.3923 0.9923 0.035 Uiso calc R 1
C C16 0.0455(2) 0.3407(3) 0.9424(2) 0.0455(8) Uani d . 1
H H16A 0.0178 0.3853 0.9863 0.068 Uiso calc R 1
H H16B 0.0037 0.2635 0.9289 0.068 Uiso calc R 1
H H16C 0.0338 0.3905 0.8898 0.068 Uiso calc R 1

loop_
_atom_site_aniso_label
_atom_site_aniso_U_11
_atom_site_aniso_U_22
_atom_site_aniso_U_33
_atom_site_aniso_U_12
_atom_site_aniso_U_13
_atom_site_aniso_U_23
Cd1 0.02302(9) 0.01335(9) 0.02879(10) -0.00104(7) 0.00969(7) -0.00038(7)
S1 0.0253(3) 0.0158(3) 0.0360(4) 0.0014(2) 0.0143(3) -0.0013(3)
C1 0.0184(11) 0.0204(12) 0.0207(12) -0.0041(10) 0.0069(9) 0.0011(10)
N1 0.0296(11) 0.0185(11) 0.0421(14) -0.0009(9) 0.0188(10) -0.0018(10)
S2 0.0233(3) 0.0206(3) 0.0462(4) -0.0034(3) 0.0023(3) 0.0019(3)
C2 0.0214(12) 0.0252(14) 0.0246(13) 0.0046(11) 0.0028(10) 0.0010(11)
N2 0.0283(12) 0.0236(12) 0.0407(14) 0.0019(10) 0.0015(10) -0.0034(10)
S3 0.0536(4) 0.0212(3) 0.0290(4) -0.0100(3) 0.0196(3) -0.0021(3)
C3 0.0230(12) 0.0246(14) 0.0175(12) 0.0040(10) 0.0060(9) -0.0053(10)
N3 0.0376(13) 0.0201(11) 0.0291(12) -0.0008(10) 0.0103(10) 0.0000(9)
C4 0.0247(13) 0.0277(14) 0.0185(12) 0.0011(10) 0.0036(10) 0.0034(10)
C5 0.0261(13) 0.0298(14) 0.0302(14) 0.0029(11) 0.0083(11) 0.0029(12)
C6 0.0444(17) 0.0269(14) 0.0281(15) 0.0001(12) 0.0085(12) 0.0019(12)
C7 0.0401(16) 0.0370(16) 0.0279(15) -0.0137(13) 0.0005(12) 0.0084(12)
C8 0.0276(15) 0.0491(19) 0.0444(18) -0.0029(13) 0.0107(13) 0.0148(15)
C9 0.0319(15) 0.0353(16) 0.0372(16) 0.0045(12) 0.0164(12) 0.0090(13)
C10 0.0313(14) 0.0285(14) 0.0175(12) 0.0015(11) 0.0044(10) 0.0002(11)
N10 0.0219(10) 0.0234(11) 0.0180(10) -0.0007(8) 0.0024(8) -0.0012(8)
C11 0.0413(16) 0.0290(15) 0.0291(15) -0.0106(13) -0.0014(12) -0.0006(12)
C12 0.062(2) 0.0413(18) 0.0438(19) -0.0231(16) -0.0023(16) 0.0109(15)
C13 0.0234(13) 0.0306(14) 0.0248(13) 0.0042(11) 0.0040(10) 0.0046(11)
C14 0.0421(17) 0.0428(19) 0.0499(19) 0.0190(14) 0.0185(15) 0.0056(15)
C15 0.0251(13) 0.0403(16) 0.0218(13) 0.0058(11) 0.0075(10) 0.0001(12)
C16 0.0252(15) 0.069(2) 0.0444(18) 0.0105(14) 0.0122(13) 0.0108(16)

loop_
_atom_type_symbol
_atom_type_description
_atom_type_scat_dispersion_real
_atom_type_scat_dispersion_imag
_atom_type_scat_source
C C 0.0033 0.0016 'International Tables Vol C Tables 4.2.6.8 and 6.1.1.4'
H H 0.0000 0.0000 'International Tables Vol C Tables 4.2.6.8 and 6.1.1.4'
N N 0.0061 0.0033 'International Tables Vol C Tables 4.2.6.8 and 6.1.1.4'
S S 0.1246 0.1234 'International Tables Vol C Tables 4.2.6.8 and 6.1.1.4'
Cd Cd -0.8075 1.2024 'International Tables Vol C Tables 4.2.6.8 and 6.1.1.4'

loop_
_geom_angle_atom_site_label_1
_geom_angle_atom_site_label_2
_geom_angle_atom_site_label_3
_geom_angle_site_symmetry_3
_geom_angle
_geom_angle_publ_flag
S1 Cd1 N1 . 176.11(5) y
S1 Cd1 S2 . 84.32(2) y
S1 Cd1 N2 . 91.28(6) y
S1 Cd1 S3 . 85.91(3) y
S1 Cd1 N3 . 90.36(6) y
N1 Cd1 S2 . 92.17(6) y
N1 Cd1 N2 . 92.39(8) y
N1 Cd1 S3 . 92.56(6) y
N1 Cd1 N3 . 91.50(8) y
S2 Cd1 N2 . 172.82(5) y
S2 Cd1 S3 . 91.83(3) y
S2 Cd1 N3 . 93.37(6) y
N2 Cd1 S3 . 93.51(6) y
N2 Cd1 N3 . 80.96(8) y
S3 Cd1 N3 . 173.27(5) y
Cd1 S1 C1 . 95.50(8) ?
S1 C1 N1 2_646 178.5(2) ?
Cd1 N1 C1 2_656 155.83(18) ?
Cd1 S2 C2 . 98.98(8) ?
S2 C2 N2 2_656 178.8(2) ?
Cd1 N2 C2 2_646 147.07(19) ?
Cd1 S3 C3 . 101.19(8) ?
S3 C3 N3 2_656 178.9(2) ?
Cd1 N3 C3 2_646 144.87(19) ?
C5 C4 C9 . 118.4(2) ?
C5 C4 C10 . 121.0(2) ?
C9 C4 C10 . 120.5(2) ?
C4 C5 H5A . 119.6 ?
C4 C5 C6 . 120.9(2) ?
H5A C5 C6 . 119.6 ?
C5 C6 H6A . 120.2 ?
C5 C6 C7 . 119.6(3) ?
H6A C6 C7 . 120.2 ?
C6 C7 H7A . 119.8 ?
C6 C7 C8 . 120.4(3) ?
H7A C7 C8 . 119.8 ?
C7 C8 H8A . 120.0 ?
C7 C8 C9 . 120.1(3) ?
H8A C8 C9 . 120.0 ?
C4 C9 C8 . 120.6(3) ?
C4 C9 H9A . 119.7 ?
C8 C9 H9A . 119.7 ?
C4 C10 H10A . 108.4 ?
C4 C10 H10B . 108.4 ?
C4 C10 N10 . 115.64(19) ?
H10A C10 H10B . 107.4 ?
H10A C10 N10 . 108.4 ?
H10B C10 N10 . 108.4 ?
C10 N10 C11 . 105.99(18) ?
C10 N10 C13 . 110.52(18) ?
C10 N10 C15 . 111.08(18) ?
C11 N10 C13 . 111.72(19) ?
C11 N10 C15 . 111.70(19) ?
C13 N10 C15 . 105.91(18) ?
N10 C11 H11A . 108.7 ?
N10 C11 H11B . 108.7 ?
N10 C11 C12 . 114.0(2) ?
H11A C11 H11B . 107.6 ?
H11A C11 C12 . 108.7 ?
H11B C11 C12 . 108.7 ?
C11 C12 H12A . 109.5 ?
C11 C12 H12B . 109.5 ?
C11 C12 H12C . 109.5 ?
H12A C12 H12B . 109.5 ?
H12A C12 H12C . 109.5 ?
H12B C12 H12C . 109.5 ?
N10 C13 H13A . 108.4 ?
N10 C13 H13B . 108.4 ?
N10 C13 C14 . 115.4(2) ?
H13A C13 H13B . 107.5 ?
H13A C13 C14 . 108.4 ?
H13B C13 C14 . 108.4 ?
C13 C14 H14A . 109.5 ?
C13 C14 H14B . 109.5 ?
C13 C14 H14C . 109.5 ?
H14A C14 H14B . 109.5 ?
H14A C14 H14C . 109.5 ?
H14B C14 H14C . 109.5 ?
N10 C15 H15A . 108.4 ?
N10 C15 H15B . 108.4 ?
N10 C15 C16 . 115.4(2) ?
H15A C15 H15B . 107.5 ?
H15A C15 C16 . 108.4 ?
H15B C15 C16 . 108.4 ?
C15 C16 H16A . 109.5 ?
C15 C16 H16B . 109.5 ?
C15 C16 H16C . 109.5 ?
H16A C16 H16B . 109.5 ?
H16A C16 H16C . 109.5 ?
H16B C16 H16C . 109.5 ?

loop_
_geom_bond_atom_site_label_1
_geom_bond_atom_site_label_2
_geom_bond_site_symmetry_2
_geom_bond_distance
_geom_bond_publ_flag
Cd1 S1 . 2.7543(8) y
Cd1 N1 . 2.291(2) y
Cd1 S2 . 2.7738(10) y
Cd1 N2 . 2.359(2) y
Cd1 S3 . 2.7278(8) y
Cd1 N3 . 2.371(2) y
S1 C1 . 1.666(2) ?
C1 N1 2_646 1.159(3) ?
N1 C1 2_656 1.159(3) ?
S2 C2 . 1.669(3) ?
C2 N2 2_656 1.166(3) ?
N2 C2 2_646 1.166(3) ?
S3 C3 . 1.661(3) ?
C3 N3 2_656 1.171(3) ?
N3 C3 2_646 1.171(3) ?
C4 C5 . 1.399(3) ?
C4 C9 . 1.410(3) ?
C4 C10 . 1.521(3) ?
C5 H5A . 0.9500 ?
C5 C6 . 1.398(4) ?
C6 H6A . 0.9500 ?
C6 C7 . 1.391(4) ?
C7 H7A . 0.9500 ?
C7 C8 . 1.386(4) ?
C8 H8A . 0.9500 ?
C8 C9 . 1.391(4) ?
C9 H9A . 0.9500 ?
C10 H10A . 0.9900 ?
C10 H10B . 0.9900 ?
C10 N10 . 1.550(3) ?
N10 C11 . 1.531(3) ?
N10 C13 . 1.526(3) ?
N10 C15 . 1.532(3) ?
C11 H11A . 0.9900 ?
C11 H11B . 0.9900 ?
C11 C12 . 1.529(4) ?
C12 H12A . 0.9800 ?
C12 H12B . 0.9800 ?
C12 H12C . 0.9800 ?
C13 H13A . 0.9900 ?
C13 H13B . 0.9900 ?
C13 C14 . 1.531(4) ?
C14 H14A . 0.9800 ?
C14 H14B . 0.9800 ?
C14 H14C . 0.9800 ?
C15 H15A . 0.9900 ?
C15 H15B . 0.9900 ?
C15 C16 . 1.528(4) ?
C16 H16A . 0.9800 ?
C16 H16B . 0.9800 ?
C16 H16C . 0.9800 ?

loop_
_geom_torsion_atom_site_label_1
_geom_torsion_atom_site_label_2
_geom_torsion_atom_site_label_3
_geom_torsion_atom_site_label_4
_geom_torsion_site_symmetry_4
_geom_torsion
S2 Cd1 S1 C1 . 135.60(9)
N2 Cd1 S1 C1 . -38.71(10)
S3 Cd1 S1 C1 . -132.14(9)
N3 Cd1 S1 C1 . 42.25(10)
S2 Cd1 N1 C1 2_656 51.4(5)
N2 Cd1 N1 C1 2_656 -134.1(5)
S3 Cd1 N1 C1 2_656 -40.5(5)
N3 Cd1 N1 C1 2_656 144.9(5)
S1 Cd1 S2 C2 . 150.57(9)
N1 Cd1 S2 C2 . -27.77(10)
S3 Cd1 S2 C2 . 64.86(9)
N3 Cd1 S2 C2 . -119.40(10)
S1 Cd1 N2 C2 2_646 68.1(4)
N1 Cd1 N2 C2 2_646 -113.2(4)
S3 Cd1 N2 C2 2_646 154.1(4)
N3 Cd1 N2 C2 2_646 -22.1(4)
S1 Cd1 S3 C3 . -149.38(9)
N1 Cd1 S3 C3 . 27.04(10)
S2 Cd1 S3 C3 . -65.21(9)
N2 Cd1 S3 C3 . 119.59(10)
S1 Cd1 N3 C3 2_646 -68.6(3)
N1 Cd1 N3 C3 2_646 114.8(3)
S2 Cd1 N3 C3 2_646 -152.9(3)
N2 Cd1 N3 C3 2_646 22.6(3)
C9 C4 C5 C6 . -1.4(4)
C10 C4 C5 C6 . -178.6(2)
C4 C5 C6 C7 . 0.5(4)
C5 C6 C7 C8 . 0.4(4)
C6 C7 C8 C9 . -0.5(4)
C7 C8 C9 C4 . -0.4(4)
C5 C4 C9 C8 . 1.3(4)
C10 C4 C9 C8 . 178.6(2)
C5 C4 C10 N10 . -88.6(3)
C9 C4 C10 N10 . 94.2(3)
C4 C10 N10 C11 . -176.3(2)
C4 C10 N10 C13 . -55.1(3)
C4 C10 N10 C15 . 62.2(3)
C10 N10 C11 C12 . 179.5(2)
C13 N10 C11 C12 . 59.1(3)
C15 N10 C11 C12 . -59.4(3)
C10 N10 C13 C14 . -67.1(3)
C11 N10 C13 C14 . 50.7(3)
C15 N10 C13 C14 . 172.5(2)
C10 N10 C15 C16 . 63.7(3)
C11 N10 C15 C16 . -54.4(3)
C13 N10 C15 C16 . -176.2(2)
